data_4085013
loop_
_publ_author_name
'Vollmer, Matthew V.'
'Machan, Charles W.'
'Clark, Melissa L.'
'Antholine, William E.'
'Agarwal, Jay'
'Schaefer, 3rd, Henry F'
'Kubiak, Clifford P.'
'Walensky, Justin R.'

_publ_section_title
;
 Synthesis, Spectroscopy, and Electrochemistry of (\a-Diimine)M(CO)3Br, M
 = Mn, Re, Complexes: Ligands Isoelectronic to Bipyridyl Show Differences
 in CO2 Reduction.
;
_journal_issue 1
_journal_name_full Organometallics
_journal_page_first 3
_journal_page_last 12
_journal_paper_doi 10.1021/om500838z
_journal_volume 34
_journal_year 2014
_chemical_formula_moiety 'C25 H28 Br Mn N2 O3, 0.5(C H2 Cl2)'
_chemical_formula_sum 'C25.5 H29 Br Cl Mn N2 O3'
_chemical_formula_weight 581.81
_space_group_crystal_system monoclinic
_space_group_IT_number 14
_space_group_name_Hall '-P 2ybc'
_space_group_name_H-M_alt 'P 1 21/c 1'
_symmetry_cell_setting monoclinic
_symmetry_Int_Tables_number 14
_symmetry_space_group_name_Hall '-P 2ybc'
_symmetry_space_group_name_H-M 'P 1 21/c 1'
_atom_sites_solution_hydrogens geom
_audit_creation_method SHELXL-2013
_cell_angle_alpha 90
_cell_angle_beta 100.353(4)
_cell_angle_gamma 90
_cell_formula_units_Z 4
_cell_length_a 8.230(3)
_cell_length_b 38.539(13)
_cell_length_c 8.318(3)
_cell_measurement_reflns_used 6605
_cell_measurement_temperature 173(2)
_cell_measurement_theta_max 25.7
_cell_measurement_theta_min 2.5
_cell_volume 2595.3(16)
_computing_cell_refinement 'APEX2 (Bruker AXS, 2008)'
_computing_data_collection 'APEX2 (Bruker AXS, 2008)'
_computing_data_reduction 'APEX2 (Bruker AXS, 2008)'
_computing_molecular_graphics 'X-SEED, Barbour, 2001'
_computing_publication_material 'CIFTAB (Sheldrick, 2013)'
_computing_structure_refinement 'SHELXL-2013 (Sheldrick, 2013)'
_computing_structure_solution 'SHELXS-2013 (Sheldrick, 2013)'
_diffrn_ambient_temperature 173(2)
_diffrn_measured_fraction_theta_full 1.000
_diffrn_measured_fraction_theta_max 0.996
_diffrn_measurement_device_type 'Bruker APEXII CCD area detector'
_diffrn_measurement_method 'omega scans'
_diffrn_radiation_type MoK\a
_diffrn_radiation_wavelength 0.71073
_diffrn_reflns_av_R_equivalents 0.0467
_diffrn_reflns_av_unetI/netI 0.0378
_diffrn_reflns_Laue_measured_fraction_full 1.000
_diffrn_reflns_Laue_measured_fraction_max 0.996
_diffrn_reflns_limit_h_max 10
_diffrn_reflns_limit_h_min -10
_diffrn_reflns_limit_k_max 49
_diffrn_reflns_limit_k_min -49
_diffrn_reflns_limit_l_max 10
_diffrn_reflns_limit_l_min -10
_diffrn_reflns_number 30195
_diffrn_reflns_point_group_measured_fraction_full 1.000
_diffrn_reflns_point_group_measured_fraction_max 0.996
_diffrn_reflns_theta_full 25.242
_diffrn_reflns_theta_max 27.442
_diffrn_reflns_theta_min 2.114
_diffrn_standards_decay_% 0.0
_exptl_absorpt_coefficient_mu 2.180
_exptl_absorpt_correction_T_max 0.67
_exptl_absorpt_correction_T_min 0.56
_exptl_absorpt_correction_type multi-scan
_exptl_absorpt_process_details
;
 Data were corrected for decay and absorption using the program SADABS
 (Sheldrick, G. M. (2003). SADABS. Version 2.10. University of
 G\"ottingen, Germany).
;
_exptl_crystal_density_diffrn 1.489
_exptl_crystal_description Prism
_exptl_crystal_F_000 1188
_exptl_crystal_size_max 0.300
_exptl_crystal_size_mid 0.200
_exptl_crystal_size_min 0.200
_refine_diff_density_max 0.689
_refine_diff_density_min -1.472
_refine_diff_density_rms 0.093
_refine_ls_extinction_method none
_refine_ls_goodness_of_fit_ref 1.030
_refine_ls_hydrogen_treatment constr
_refine_ls_matrix_type full
_refine_ls_number_parameters 315
_refine_ls_number_reflns 5911
_refine_ls_number_restraints 0
_refine_ls_restrained_S_all 1.030
_refine_ls_R_factor_all 0.0657
_refine_ls_R_factor_gt 0.0489
_refine_ls_shift/su_max 0.005
_refine_ls_shift/su_mean 0.000
_refine_ls_structure_factor_coef Fsqd
_refine_ls_weighting_details 'w=1/[\s^2^(Fo^2^)+(0.0659P)^2^+4.7913P] where P=(Fo^2^+2Fc^2^)/3'
_refine_ls_weighting_scheme calc
_refine_ls_wR_factor_gt 0.1263
_refine_ls_wR_factor_ref 0.1354
_reflns_Friedel_coverage 0.000
_reflns_number_gt 4674
_reflns_number_total 5911
_reflns_threshold_expression 'I > 2\s(I)'
_cod_data_source_file om500838z_si_003.cif
_cod_data_source_block ZOEY
_cod_depositor_comments
;Adding full bibliography for 4085006--4085014.cif.

 Adding full bibliography for 4085006--4085014.cif.
;
_cod_original_cell_volume 2595.4(15)
_cod_original_sg_symbol_H-M 'P 21/c'
_cod_original_formula_sum 'C25.50 H29 Br Cl Mn N2 O3'
_cod_database_code 4085013
_shelx_space_group_comment
;
The symmetry employed for this shelxl refinement is uniquely defined
by the following loop, which should always be used as a source of
symmetry information in preference to the above space-group names.
They are only intended as comments.
;
_shelx_estimated_absorpt_t_min 0.561
_shelx_estimated_absorpt_t_max 0.670
_shelxl_version_number 2013-4

loop_
_space_group_symop_operation_xyz
'x, y, z'
'-x, y+1/2, -z+1/2'
'-x, -y, -z'
'x, -y-1/2, z-1/2'

loop_
_atom_site_label
_atom_site_type_symbol
_atom_site_fract_x
_atom_site_fract_y
_atom_site_fract_z
_atom_site_U_iso_or_equiv
_atom_site_adp_type
_atom_site_occupancy
_atom_site_site_symmetry_order
_atom_site_calc_flag
_atom_site_refinement_flags_posn
_atom_site_refinement_flags_adp
_atom_site_refinement_flags_occupancy
Br1 Br 0.25568(5) 0.17309(2) 0.13612(5) 0.03755(13) Uani 1 1 d . . .
Mn1 Mn 0.47112(6) 0.13202(2) 0.28875(6) 0.02125(13) Uani 1 1 d . . .
O1 O 0.3970(5) 0.09336(9) -0.0225(4) 0.0583(9) Uani 1 1 d . . .
O2 O 0.7278(4) 0.17263(8) 0.1637(4) 0.0554(9) Uani 1 1 d . . .
O3 O 0.7298(4) 0.08157(8) 0.4013(4) 0.0428(7) Uani 1 1 d . . .
N1 N 0.2907(3) 0.10979(7) 0.3928(3) 0.0221(6) Uani 1 1 d . . .
N2 N 0.4770(3) 0.16169(7) 0.4937(3) 0.0205(5) Uani 1 1 d . . .
C1 C 0.4263(5) 0.10774(10) 0.0986(5) 0.0350(8) Uani 1 1 d . . .
C2 C 0.6279(5) 0.15766(10) 0.2112(5) 0.0336(8) Uani 1 1 d . . .
C3 C 0.6312(4) 0.10075(10) 0.3673(4) 0.0293(8) Uani 1 1 d . . .
C4 C 0.2400(4) 0.12851(9) 0.5035(4) 0.0233(7) Uani 1 1 d . . .
C5 C 0.3455(4) 0.15896(9) 0.5593(4) 0.0230(7) Uani 1 1 d . . .
C6 C 0.0980(5) 0.11990(11) 0.5858(5) 0.0380(9) Uani 1 1 d . . .
H6A H 0.0442 0.0987 0.5381 0.057 Uiso 1 1 calc R U .
H6B H 0.0183 0.1390 0.5705 0.057 Uiso 1 1 calc R U .
H6C H 0.1383 0.1163 0.7028 0.057 Uiso 1 1 calc R U .
C7 C 0.3030(5) 0.18211(11) 0.6879(5) 0.0404(10) Uani 1 1 d . . .
H7A H 0.3774 0.2022 0.7012 0.061 Uiso 1 1 calc R U .
H7B H 0.3150 0.1694 0.7914 0.061 Uiso 1 1 calc R U .
H7C H 0.1887 0.1901 0.6561 0.061 Uiso 1 1 calc R U .
C8 C 0.2253(4) 0.07475(8) 0.3617(4) 0.0225(7) Uani 1 1 d . . .
C9 C 0.0980(4) 0.06765(9) 0.2306(4) 0.0283(7) Uani 1 1 d . . .
C10 C 0.0472(5) 0.03331(10) 0.2063(5) 0.0339(8) Uani 1 1 d . . .
H10 H -0.0392 0.0281 0.1175 0.041 Uiso 1 1 calc R U .
C11 C 0.1165(5) 0.00627(9) 0.3056(5) 0.0313(8) Uani 1 1 d . . .
C12 C 0.2420(5) 0.01461(9) 0.4365(4) 0.0306(8) Uani 1 1 d . . .
H12 H 0.2909 -0.0034 0.5068 0.037 Uiso 1 1 calc R U .
C13 C 0.2974(4) 0.04823(9) 0.4669(4) 0.0249(7) Uani 1 1 d . . .
C14 C 0.0096(5) 0.09566(11) 0.1230(5) 0.0405(10) Uani 1 1 d . . .
H14A H 0.0697 0.1006 0.0340 0.061 Uiso 1 1 calc R U .
H14B H 0.0040 0.1167 0.1877 0.061 Uiso 1 1 calc R U .
H14C H -0.1025 0.0879 0.0771 0.061 Uiso 1 1 calc R U .
C15 C 0.0575(6) -0.03070(10) 0.2775(6) 0.0465(11) Uani 1 1 d . . .
H15A H -0.0510 -0.0309 0.2060 0.070 Uiso 1 1 calc R U .
H15B H 0.0487 -0.0414 0.3825 0.070 Uiso 1 1 calc R U .
H15C H 0.1364 -0.0438 0.2260 0.070 Uiso 1 1 calc R U .
C16 C 0.4273(5) 0.05533(10) 0.6163(4) 0.0344(8) Uani 1 1 d . . .
H16A H 0.3775 0.0682 0.6969 0.052 Uiso 1 1 calc R U .
H16B H 0.5166 0.0691 0.5850 0.052 Uiso 1 1 calc R U .
H16C H 0.4719 0.0333 0.6639 0.052 Uiso 1 1 calc R U .
C17 C 0.6096(4) 0.18440(8) 0.5698(4) 0.0196(6) Uani 1 1 d . . .
C18 C 0.6217(4) 0.21869(9) 0.5170(4) 0.0246(7) Uani 1 1 d . . .
C19 C 0.7565(4) 0.23846(9) 0.5932(4) 0.0271(7) Uani 1 1 d . . .
H19 H 0.7669 0.2617 0.5578 0.033 Uiso 1 1 calc R U .
C20 C 0.8753(4) 0.22553(9) 0.7181(4) 0.0259(7) Uani 1 1 d . . .
C21 C 0.8568(4) 0.19176(9) 0.7701(4) 0.0250(7) Uani 1 1 d . . .
H21 H 0.9358 0.1826 0.8572 0.030 Uiso 1 1 calc R U .
C22 C 0.7250(4) 0.17085(8) 0.6979(4) 0.0231(7) Uani 1 1 d . . .
C23 C 0.4915(5) 0.23544(10) 0.3899(5) 0.0376(9) Uani 1 1 d . . .
H23A H 0.4872 0.2236 0.2849 0.056 Uiso 1 1 calc R U .
H23B H 0.5190 0.2600 0.3784 0.056 Uiso 1 1 calc R U .
H23C H 0.3838 0.2336 0.4237 0.056 Uiso 1 1 calc R U .
C24 C 1.0178(5) 0.24809(11) 0.7987(5) 0.0355(9) Uani 1 1 d . . .
H24A H 1.0843 0.2550 0.7174 0.053 Uiso 1 1 calc R U .
H24B H 1.0867 0.2350 0.8866 0.053 Uiso 1 1 calc R U .
H24C H 0.9744 0.2689 0.8443 0.053 Uiso 1 1 calc R U .
C25 C 0.7097(5) 0.13467(9) 0.7632(4) 0.0313(8) Uani 1 1 d . . .
H25A H 0.6011 0.1320 0.7945 0.047 Uiso 1 1 calc R U .
H25B H 0.7963 0.1309 0.8590 0.047 Uiso 1 1 calc R U .
H25C H 0.7216 0.1177 0.6786 0.047 Uiso 1 1 calc R U .
Cl1S Cl 0.3918(3) -0.02307(6) 0.8967(4) 0.1321(10) Uani 1 1 d . . .
C1S C 0.5867(16) -0.0081(3) 0.9710(15) 0.078(4) Uani 0.5 1 d . . P
H1S1 H 0.6236 -0.0315 1.0104 0.094 Uiso 0.5 1 calc R U P
H1S2 H 0.6049 -0.0026 0.8594 0.094 Uiso 0.5 1 calc R U P

loop_
_atom_site_aniso_label
_atom_site_aniso_U_11
_atom_site_aniso_U_22
_atom_site_aniso_U_33
_atom_site_aniso_U_23
_atom_site_aniso_U_13
_atom_site_aniso_U_12
Br1 0.0464(2) 0.0332(2) 0.0290(2) 0.00511(15) -0.00406(16) 0.00480(16)
Mn1 0.0248(3) 0.0219(3) 0.0179(2) -0.00103(19) 0.00624(19) 0.00079(19)
O1 0.076(2) 0.068(2) 0.0326(16) -0.0235(16) 0.0131(16) -0.0079(18)
O2 0.067(2) 0.0417(18) 0.069(2) -0.0011(15) 0.0455(19) -0.0126(16)
O3 0.0424(17) 0.0378(16) 0.0467(17) -0.0012(13) 0.0045(13) 0.0086(14)
N1 0.0235(14) 0.0210(14) 0.0211(13) 0.0004(11) 0.0021(11) 0.0010(11)
N2 0.0207(13) 0.0206(13) 0.0200(13) 0.0004(10) 0.0029(10) 0.0002(10)
C1 0.042(2) 0.034(2) 0.030(2) -0.0027(16) 0.0118(16) -0.0011(17)
C2 0.046(2) 0.0272(19) 0.0311(19) -0.0042(15) 0.0163(17) 0.0017(17)
C3 0.0265(18) 0.038(2) 0.0250(17) -0.0082(15) 0.0094(14) -0.0093(16)
C4 0.0215(16) 0.0233(17) 0.0248(16) -0.0002(13) 0.0038(13) -0.0011(13)
C5 0.0227(16) 0.0235(16) 0.0222(16) -0.0022(13) 0.0024(12) 0.0003(13)
C6 0.034(2) 0.036(2) 0.050(2) -0.0121(18) 0.0207(18) -0.0077(16)
C7 0.039(2) 0.041(2) 0.046(2) -0.0224(19) 0.0201(18) -0.0126(18)
C8 0.0248(16) 0.0195(16) 0.0239(16) -0.0026(12) 0.0065(13) -0.0013(12)
C9 0.0267(17) 0.0263(18) 0.0307(18) -0.0010(14) 0.0016(14) -0.0003(14)
C10 0.034(2) 0.030(2) 0.033(2) -0.0045(15) -0.0049(16) -0.0066(15)
C11 0.040(2) 0.0227(18) 0.0313(19) -0.0051(14) 0.0066(16) -0.0032(15)
C12 0.038(2) 0.0261(18) 0.0278(18) 0.0018(14) 0.0048(15) 0.0043(15)
C13 0.0283(17) 0.0248(17) 0.0221(16) -0.0023(13) 0.0055(13) -0.0011(13)
C14 0.038(2) 0.033(2) 0.044(2) 0.0053(17) -0.0107(18) 0.0001(17)
C15 0.062(3) 0.025(2) 0.050(3) -0.0046(18) 0.004(2) -0.0103(19)
C16 0.043(2) 0.033(2) 0.0238(18) 0.0021(15) -0.0026(15) 0.0004(16)
C17 0.0184(15) 0.0198(15) 0.0212(15) -0.0024(12) 0.0051(12) -0.0006(12)
C18 0.0263(17) 0.0228(16) 0.0252(17) 0.0009(13) 0.0062(13) 0.0016(13)
C19 0.0287(18) 0.0213(16) 0.0334(18) -0.0008(14) 0.0110(15) -0.0021(13)
C20 0.0226(16) 0.0278(18) 0.0292(18) -0.0057(14) 0.0097(14) -0.0054(13)
C21 0.0211(16) 0.0302(18) 0.0228(16) -0.0017(13) 0.0014(13) 0.0001(13)
C22 0.0243(16) 0.0232(17) 0.0221(16) 0.0000(13) 0.0052(13) -0.0025(13)
C23 0.042(2) 0.0250(19) 0.043(2) 0.0085(16) -0.0028(18) 0.0050(16)
C24 0.0285(19) 0.036(2) 0.042(2) -0.0102(17) 0.0060(16) -0.0115(16)
C25 0.038(2) 0.0256(18) 0.0270(18) 0.0056(14) -0.0044(15) -0.0041(15)
Cl1S 0.1243(19) 0.0854(14) 0.165(2) -0.0008(15) -0.0328(17) -0.0090(13)
C1S 0.097(10) 0.071(8) 0.061(7) 0.025(6) 0.000(7) 0.002(7)

loop_
_atom_type_symbol
_atom_type_description
_atom_type_scat_dispersion_real
_atom_type_scat_dispersion_imag
_atom_type_scat_source
C C 0.0033 0.0016 'International Tables Vol C Tables 4.2.6.8 and 6.1.1.4'
H H 0.0000 0.0000 'International Tables Vol C Tables 4.2.6.8 and 6.1.1.4'
Br Br -0.2901 2.4595 'International Tables Vol C Tables 4.2.6.8 and 6.1.1.4'
Cl Cl 0.1484 0.1585 'International Tables Vol C Tables 4.2.6.8 and 6.1.1.4'
Mn Mn 0.3368 0.7283 'International Tables Vol C Tables 4.2.6.8 and 6.1.1.4'
N N 0.0061 0.0033 'International Tables Vol C Tables 4.2.6.8 and 6.1.1.4'
O O 0.0106 0.0060 'International Tables Vol C Tables 4.2.6.8 and 6.1.1.4'

loop_
_geom_angle_atom_site_label_1
_geom_angle_atom_site_label_2
_geom_angle_atom_site_label_3
_geom_angle
_geom_angle_site_symmetry_1
_geom_angle_site_symmetry_3
C1 Mn1 C3 89.56(17) . .
C1 Mn1 C2 90.97(17) . .
C3 Mn1 C2 88.46(17) . .
C1 Mn1 N1 95.95(15) . .
C3 Mn1 N1 96.03(14) . .
C2 Mn1 N1 171.76(14) . .
C1 Mn1 N2 169.56(15) . .
C3 Mn1 N2 99.43(13) . .
C2 Mn1 N2 94.55(14) . .
N1 Mn1 N2 77.93(11) . .
C1 Mn1 Br1 82.62(13) . .
C3 Mn1 Br1 171.24(11) . .
C2 Mn1 Br1 87.74(13) . .
N1 Mn1 Br1 88.73(8) . .
N2 Mn1 Br1 88.74(8) . .
C4 N1 C8 119.0(3) . .
C4 N1 Mn1 114.8(2) . .
C8 N1 Mn1 126.0(2) . .
C5 N2 C17 118.8(3) . .
C5 N2 Mn1 114.0(2) . .
C17 N2 Mn1 127.1(2) . .
O1 C1 Mn1 178.2(4) . .
O2 C2 Mn1 177.9(4) . .
O3 C3 Mn1 173.9(3) . .
N1 C4 C5 114.7(3) . .
N1 C4 C6 125.5(3) . .
C5 C4 C6 119.6(3) . .
N2 C5 C7 125.1(3) . .
N2 C5 C4 114.6(3) . .
C7 C5 C4 120.1(3) . .
C4 C6 H6A 109.5 . .
C4 C6 H6B 109.5 . .
H6A C6 H6B 109.5 . .
C4 C6 H6C 109.5 . .
H6A C6 H6C 109.5 . .
H6B C6 H6C 109.5 . .
C5 C7 H7A 109.5 . .
C5 C7 H7B 109.5 . .
H7A C7 H7B 109.5 . .
C5 C7 H7C 109.5 . .
H7A C7 H7C 109.5 . .
H7B C7 H7C 109.5 . .
C9 C8 C13 121.1(3) . .
C9 C8 N1 121.4(3) . .
C13 C8 N1 117.5(3) . .
C10 C9 C8 117.6(3) . .
C10 C9 C14 119.7(3) . .
C8 C9 C14 122.6(3) . .
C11 C10 C9 123.2(3) . .
C11 C10 H10 118.4 . .
C9 C10 H10 118.4 . .
C10 C11 C12 117.3(3) . .
C10 C11 C15 122.1(4) . .
C12 C11 C15 120.6(4) . .
C13 C12 C11 122.1(3) . .
C13 C12 H12 118.9 . .
C11 C12 H12 118.9 . .
C12 C13 C8 118.6(3) . .
C12 C13 C16 118.8(3) . .
C8 C13 C16 122.5(3) . .
C9 C14 H14A 109.5 . .
C9 C14 H14B 109.5 . .
H14A C14 H14B 109.5 . .
C9 C14 H14C 109.5 . .
H14A C14 H14C 109.5 . .
H14B C14 H14C 109.5 . .
C11 C15 H15A 109.5 . .
C11 C15 H15B 109.5 . .
H15A C15 H15B 109.5 . .
C11 C15 H15C 109.5 . .
H15A C15 H15C 109.5 . .
H15B C15 H15C 109.5 . .
C13 C16 H16A 109.5 . .
C13 C16 H16B 109.5 . .
H16A C16 H16B 109.5 . .
C13 C16 H16C 109.5 . .
H16A C16 H16C 109.5 . .
H16B C16 H16C 109.5 . .
C22 C17 C18 121.0(3) . .
C22 C17 N2 117.6(3) . .
C18 C17 N2 121.5(3) . .
C19 C18 C17 117.8(3) . .
C19 C18 C23 119.3(3) . .
C17 C18 C23 122.8(3) . .
C20 C19 C18 122.6(3) . .
C20 C19 H19 118.7 . .
C18 C19 H19 118.7 . .
C19 C20 C21 118.0(3) . .
C19 C20 C24 120.7(3) . .
C21 C20 C24 121.3(3) . .
C20 C21 C22 121.8(3) . .
C20 C21 H21 119.1 . .
C22 C21 H21 119.1 . .
C17 C22 C21 118.8(3) . .
C17 C22 C25 122.1(3) . .
C21 C22 C25 119.1(3) . .
C18 C23 H23A 109.5 . .
C18 C23 H23B 109.5 . .
H23A C23 H23B 109.5 . .
C18 C23 H23C 109.5 . .
H23A C23 H23C 109.5 . .
H23B C23 H23C 109.5 . .
C20 C24 H24A 109.5 . .
C20 C24 H24B 109.5 . .
H24A C24 H24B 109.5 . .
C20 C24 H24C 109.5 . .
H24A C24 H24C 109.5 . .
H24B C24 H24C 109.5 . .
C22 C25 H25A 109.5 . .
C22 C25 H25B 109.5 . .
H25A C25 H25B 109.5 . .
C22 C25 H25C 109.5 . .
H25A C25 H25C 109.5 . .
H25B C25 H25C 109.5 . .
C1S Cl1S C1S 61.5(8) 3_657 .
Cl1S C1S C1S 62.0(8) 3_657 3_657
Cl1S C1S Cl1S 118.5(8) 3_657 .
C1S C1S Cl1S 56.5(7) 3_657 .
Cl1S C1S H1S1 117.6 3_657 .
C1S C1S H1S1 117.6 3_657 .
Cl1S C1S H1S1 91.4 . .
Cl1S C1S H1S2 117.6 3_657 .
C1S C1S H1S2 117.6 3_657 .
Cl1S C1S H1S2 91.4 . .
H1S1 C1S H1S2 114.7 . .

loop_
_geom_bond_atom_site_label_1
_geom_bond_atom_site_label_2
_geom_bond_distance
_geom_bond_site_symmetry_2
Br1 Mn1 2.5401(8) .
Mn1 C1 1.818(4) .
Mn1 C3 1.818(4) .
Mn1 C2 1.832(4) .
Mn1 N1 2.037(3) .
Mn1 N2 2.046(3) .
O1 C1 1.137(5) .
O2 C2 1.132(5) .
O3 C3 1.096(5) .
N1 C4 1.296(4) .
N1 C8 1.460(4) .
N2 C5 1.301(4) .
N2 C17 1.452(4) .
C4 C5 1.483(5) .
C4 C6 1.494(5) .
C5 C7 1.482(5) .
C6 H6A 0.9800 .
C6 H6B 0.9800 .
C6 H6C 0.9800 .
C7 H7A 0.9800 .
C7 H7B 0.9800 .
C7 H7C 0.9800 .
C8 C9 1.397(5) .
C8 C13 1.406(5) .
C9 C10 1.392(5) .
C9 C14 1.504(5) .
C10 C11 1.387(5) .
C10 H10 0.9500 .
C11 C12 1.397(5) .
C11 C15 1.510(5) .
C12 C13 1.382(5) .
C12 H12 0.9500 .
C13 C16 1.511(5) .
C14 H14A 0.9800 .
C14 H14B 0.9800 .
C14 H14C 0.9800 .
C15 H15A 0.9800 .
C15 H15B 0.9800 .
C15 H15C 0.9800 .
C16 H16A 0.9800 .
C16 H16B 0.9800 .
C16 H16C 0.9800 .
C17 C22 1.395(5) .
C17 C18 1.402(5) .
C18 C19 1.400(5) .
C18 C23 1.509(5) .
C19 C20 1.385(5) .
C19 H19 0.9500 .
C20 C21 1.388(5) .
C20 C24 1.516(5) .
C21 C22 1.397(5) .
C21 H21 0.9500 .
C22 C25 1.510(5) .
C23 H23A 0.9800 .
C23 H23B 0.9800 .
C23 H23C 0.9800 .
C24 H24A 0.9800 .
C24 H24B 0.9800 .
C24 H24C 0.9800 .
C25 H25A 0.9800 .
C25 H25B 0.9800 .
C25 H25C 0.9800 .
Cl1S C1S 1.616(14) 3_657
Cl1S C1S 1.713(13) .
C1S Cl1S 1.616(14) 3_657
C1S C1S 1.70(3) 3_657
C1S H1S1 0.9900 .
C1S H1S2 0.9900 .

loop_
_geom_torsion_atom_site_label_1
_geom_torsion_atom_site_label_2
_geom_torsion_atom_site_label_3
_geom_torsion_atom_site_label_4
_geom_torsion
_geom_torsion_site_symmetry_1
_geom_torsion_site_symmetry_4
C8 N1 C4 C5 163.3(3) . .
Mn1 N1 C4 C5 -12.5(4) . .
C8 N1 C4 C6 -10.8(5) . .
Mn1 N1 C4 C6 173.4(3) . .
C17 N2 C5 C7 12.5(5) . .
Mn1 N2 C5 C7 -167.8(3) . .
C17 N2 C5 C4 -163.5(3) . .
Mn1 N2 C5 C4 16.2(4) . .
N1 C4 C5 N2 -2.6(4) . .
C6 C4 C5 N2 171.9(3) . .
N1 C4 C5 C7 -178.8(3) . .
C6 C4 C5 C7 -4.3(5) . .
C4 N1 C8 C9 99.2(4) . .
Mn1 N1 C8 C9 -85.6(4) . .
C4 N1 C8 C13 -82.0(4) . .
Mn1 N1 C8 C13 93.2(3) . .
C13 C8 C9 C10 -1.1(5) . .
N1 C8 C9 C10 177.7(3) . .
C13 C8 C9 C14 175.4(3) . .
N1 C8 C9 C14 -5.8(5) . .
C8 C9 C10 C11 0.1(6) . .
C14 C9 C10 C11 -176.5(4) . .
C9 C10 C11 C12 0.7(6) . .
C9 C10 C11 C15 179.3(4) . .
C10 C11 C12 C13 -0.5(6) . .
C15 C11 C12 C13 -179.1(4) . .
C11 C12 C13 C8 -0.4(5) . .
C11 C12 C13 C16 176.7(3) . .
C9 C8 C13 C12 1.2(5) . .
N1 C8 C13 C12 -177.6(3) . .
C9 C8 C13 C16 -175.8(3) . .
N1 C8 C13 C16 5.4(5) . .
C5 N2 C17 C22 84.8(4) . .
Mn1 N2 C17 C22 -94.8(3) . .
C5 N2 C17 C18 -95.2(4) . .
Mn1 N2 C17 C18 85.2(3) . .
C22 C17 C18 C19 2.2(5) . .
N2 C17 C18 C19 -177.8(3) . .
C22 C17 C18 C23 -174.2(3) . .
N2 C17 C18 C23 5.8(5) . .
C17 C18 C19 C20 -0.7(5) . .
C23 C18 C19 C20 175.8(3) . .
C18 C19 C20 C21 -1.0(5) . .
C18 C19 C20 C24 -179.0(3) . .
C19 C20 C21 C22 1.3(5) . .
C24 C20 C21 C22 179.3(3) . .
C18 C17 C22 C21 -1.9(5) . .
N2 C17 C22 C21 178.1(3) . .
C18 C17 C22 C25 176.6(3) . .
N2 C17 C22 C25 -3.4(5) . .
C20 C21 C22 C17 0.1(5) . .
C20 C21 C22 C25 -178.4(3) . .
C1S Cl1S C1S Cl1S -0.003(1) 3_657 3_657
